data_7705632
loop_
_publ_author_name
'Saha, Anannya'
'Rajput, Amit'
'Gupta, Puneet'
'Mukherjee, Rabindranath'

_publ_section_title
;
 Probing the electronic structure of [Ru(L<sup>1</sup>)<sub>2</sub>]<sup>
 <i>Z</i> </sup> (<i>z</i> = 0, 1+ and 2+) (H<sub>2</sub>L<sup>1</sup>: a
 tridentate 2-aminophenol derivative) complexes in three ligand redox
 levels.
;
_journal_issue 43
_journal_name_full 'Dalton transactions (Cambridge, England : 2003)'
_journal_page_first 15355
_journal_page_last 15375
_journal_paper_doi 10.1039/d0dt03074k
_journal_volume 49
_journal_year 2020
_chemical_formula_moiety 'C54 H62 N2 O2 Ru S2'
_chemical_formula_sum 'C54 H62 N2 O2 Ru S2'
_chemical_formula_weight 936.24
_space_group_crystal_system triclinic
_space_group_IT_number 2
_space_group_name_Hall '-P 1'
_space_group_name_H-M_alt 'P -1'
_atom_sites_solution_hydrogens geom
_audit_creation_date 2018-06-10
_audit_creation_method
;
Olex2 1.2
(compiled 2017.08.10 svn.r3458 for OlexSys, GUI svn.r5381)
;
_audit_update_record
;
2019-02-24 deposited with the CCDC.	2020-10-07 downloaded from the CCDC.
;
_cell_angle_alpha 81.660(5)
_cell_angle_beta 85.142(5)
_cell_angle_gamma 67.475(5)
_cell_formula_units_Z 2
_cell_length_a 10.568(5)
_cell_length_b 11.825(5)
_cell_length_c 21.385(5)
_cell_measurement_reflns_used 12159
_cell_measurement_temperature 293(2)
_cell_measurement_theta_max 28.387
_cell_measurement_theta_min 2.327
_cell_volume 2441.2(17)
_computing_molecular_graphics 'Olex2 (Dolomanov et al., 2009)'
_computing_publication_material 'Olex2 (Dolomanov et al., 2009)'
_computing_structure_refinement 'ShelXL (Sheldrick, 2015)'
_diffrn_ambient_temperature 293(2)
_diffrn_measured_fraction_theta_full 0.998
_diffrn_measured_fraction_theta_max 0.994
_diffrn_measurement_device_type 'CCD area detector'
_diffrn_measurement_method 'phi and omega scans'
_diffrn_radiation_type MoK\a
_diffrn_radiation_wavelength 0.71073
_diffrn_reflns_av_R_equivalents 0.0716
_diffrn_reflns_av_unetI/netI 0.1091
_diffrn_reflns_Laue_measured_fraction_full 0.998
_diffrn_reflns_Laue_measured_fraction_max 0.994
_diffrn_reflns_limit_h_max 14
_diffrn_reflns_limit_h_min -14
_diffrn_reflns_limit_k_max 15
_diffrn_reflns_limit_k_min -15
_diffrn_reflns_limit_l_max 28
_diffrn_reflns_limit_l_min -28
_diffrn_reflns_number 36740
_diffrn_reflns_point_group_measured_fraction_full 0.998
_diffrn_reflns_point_group_measured_fraction_max 0.994
_diffrn_reflns_theta_full 25.242
_diffrn_reflns_theta_max 28.387
_diffrn_reflns_theta_min 2.327
_exptl_absorpt_coefficient_mu 0.448
_exptl_absorpt_correction_T_max 0.799
_exptl_absorpt_correction_T_min 0.633
_exptl_absorpt_correction_type empirical
_exptl_crystal_colour purple
_exptl_crystal_density_diffrn 1.274
_exptl_crystal_density_method 'not measured'
_exptl_crystal_description block
_exptl_crystal_F_000 984
_exptl_crystal_size_max 1.0
_exptl_crystal_size_mid 0.8
_exptl_crystal_size_min 0.5
_refine_diff_density_max 3.310
_refine_diff_density_min -0.639
_refine_diff_density_rms 0.113
_refine_ls_extinction_method none
_refine_ls_goodness_of_fit_ref 1.026
_refine_ls_hydrogen_treatment constr
_refine_ls_matrix_type full
_refine_ls_number_parameters 562
_refine_ls_number_reflns 12159
_refine_ls_number_restraints 0
_refine_ls_restrained_S_all 1.026
_refine_ls_R_factor_all 0.1289
_refine_ls_R_factor_gt 0.0731
_refine_ls_shift/su_max 0.001
_refine_ls_shift/su_mean 0.000
_refine_ls_structure_factor_coef Fsqd
_refine_ls_weighting_details 'w=1/[\s^2^(Fo^2^)+(0.0952P)^2^+0.9732P] where P=(Fo^2^+2Fc^2^)/3'
_refine_ls_weighting_scheme calc
_refine_ls_wR_factor_gt 0.1579
_refine_ls_wR_factor_ref 0.1825
_reflns_Friedel_coverage 0.000
_reflns_number_gt 7855
_reflns_number_total 12159
_reflns_threshold_expression 'I > 2\s(I)'
_cod_data_source_file d0dt03074k2.cif
_cod_data_source_block 22mayb_0m
_cod_depositor_comments 'Adding full bibliography for 7705632--7705637.cif.'
_cod_database_code 7705632
_shelx_shelxl_version_number 2017/1
_shelx_space_group_comment
;
The symmetry employed for this shelxl refinement is uniquely defined
by the following loop, which should always be used as a source of
symmetry information in preference to the above space-group names.
They are only intended as comments.
;
_olex2_refinement_description
;
1. Fixed Uiso
 At 1.2 times of:
  All C(H) groups, All C(H,H) groups
 At 1.5 times of:
  All C(H,H,H) groups
2.a Secondary CH2 refined with riding coordinates:
 C21(H21A,H21B), C48(H48A,H48B)
2.b Aromatic/amide H refined with riding coordinates:
 C46(H46), C7(H7), C17(H17), C13(H13), C45(H45), C19(H19), C44(H44), C18(H18),
 C16(H16), C43(H43), C34(H34), C40(H40), C50(H50), C23(H23), C27(H27), C24(H24),
  C25(H25), C54(H54), C53(H53), C52(H52), C51(H51), C26(H26)
2.c Idealised Me refined as rotating group:
 C31(H31A,H31B,H31C), C4(H4A,H4B,H4C), C5(H5A,H5B,H5C), C6(H6A,H6B,H6C),
 C32(H32A,H32B,H32C), C33(H33A,H33B,H33C), C12(H12A,H12B,H12C), C11(H11A,H11B,
 H11C), C10(H10A,H10B,H10C), C39(H39A,H39B,H39C), C38(H38A,H38B,H38C), C37(H37A,
 H37B,H37C)
;
_olex2_submission_special_instructions 'No special instructions were received'

loop_
_space_group_symop_operation_xyz
'x, y, z'
'-x, -y, -z'

loop_
_atom_site_label
_atom_site_type_symbol
_atom_site_fract_x
_atom_site_fract_y
_atom_site_fract_z
_atom_site_U_iso_or_equiv
_atom_site_adp_type
_atom_site_occupancy
_atom_site_site_symmetry_order
_atom_site_calc_flag
_atom_site_refinement_flags_posn
_atom_site_refinement_flags_adp
_atom_site_refinement_flags_occupancy
_atom_site_disorder_assembly
_atom_site_disorder_group
Ru1 Ru 0.98368(3) 0.10457(3) 0.31096(2) 0.02631(12) Uani 1 1 d . . . . .
S1 S 0.95803(10) 0.00434(10) 0.41079(5) 0.0292(2) Uani 1 1 d . . . . .
S2 S 1.08519(11) 0.20109(10) 0.36686(5) 0.0312(2) Uani 1 1 d . . . . .
O1 O 0.9542(3) 0.2235(3) 0.23104(13) 0.0334(7) Uani 1 1 d . . . . .
O2 O 0.9488(3) -0.0126(3) 0.26156(13) 0.0318(7) Uani 1 1 d . . . . .
N2 N 1.1735(3) 0.0125(3) 0.28301(16) 0.0283(8) Uani 1 1 d . . . . .
N1 N 0.7850(3) 0.1967(3) 0.32124(15) 0.0277(7) Uani 1 1 d . . . . .
C9 C 0.4017(5) 0.3478(5) 0.1702(2) 0.0436(12) Uani 1 1 d . . . . .
C15 C 0.7174(4) 0.1959(4) 0.37927(19) 0.0283(9) Uani 1 1 d . . . . .
C8 C 0.5487(4) 0.3223(4) 0.1870(2) 0.0341(10) Uani 1 1 d . . . . .
C46 C 1.3637(5) 0.1117(4) 0.3840(2) 0.0387(11) Uani 1 1 d . . . . .
H46 H 1.344138 0.170299 0.411811 0.046 Uiso 1 1 calc R . . . .
C7 C 0.6442(4) 0.3455(4) 0.1420(2) 0.0371(11) Uani 1 1 d . . . . .
H7 H 0.613663 0.381686 0.101673 0.045 Uiso 1 1 calc R . . . .
C17 C 0.5275(4) 0.2681(4) 0.4541(2) 0.0377(11) Uani 1 1 d . . . . .
H17 H 0.440837 0.324414 0.463637 0.045 Uiso 1 1 calc R . . . .
C41 C 1.1760(4) -0.0392(4) 0.22879(18) 0.0277(9) Uani 1 1 d . . . . .
C30 C 0.9127(5) -0.1414(5) 0.1623(2) 0.0440(12) Uani 1 1 d . . . . .
C42 C 1.2862(4) 0.0126(4) 0.31206(19) 0.0293(9) Uani 1 1 d . . . . .
C13 C 0.5919(4) 0.2760(4) 0.24784(19) 0.0311(9) Uani 1 1 d . . . . .
H13 H 0.530170 0.263816 0.279171 0.037 Uiso 1 1 calc R . . . .
C20 C 0.7859(4) 0.1038(4) 0.42737(18) 0.0263(9) Uani 1 1 d . . . . .
C21 C 0.9397(5) -0.1423(4) 0.4078(2) 0.0441(12) Uani 1 1 d . . . . .
H21A H 0.884050 -0.158914 0.443621 0.053 Uiso 1 1 calc R . . . .
H21B H 0.895440 -0.139157 0.369286 0.053 Uiso 1 1 calc R . . . .
C45 C 1.4972(5) 0.0334(5) 0.3739(2) 0.0459(12) Uani 1 1 d . . . . .
H45 H 1.568215 0.041279 0.393466 0.055 Uiso 1 1 calc R . . . .
C19 C 0.7272(5) 0.0921(4) 0.4867(2) 0.0357(10) Uani 1 1 d . . . . .
H19 H 0.775053 0.030191 0.517762 0.043 Uiso 1 1 calc R . . . .
C44 C 1.5250(5) -0.0564(5) 0.3346(2) 0.0433(12) Uani 1 1 d . . . . .
H44 H 1.615182 -0.109044 0.327970 0.052 Uiso 1 1 calc R . . . .
C18 C 0.5964(5) 0.1734(4) 0.4994(2) 0.0409(11) Uani 1 1 d . . . . .
H18 H 0.554306 0.164245 0.538771 0.049 Uiso 1 1 calc R . . . .
C16 C 0.5864(4) 0.2797(4) 0.3949(2) 0.0320(10) Uani 1 1 d . . . . .
H16 H 0.538898 0.344001 0.364800 0.038 Uiso 1 1 calc R . . . .
C14 C 0.7273(4) 0.2475(4) 0.26254(19) 0.0278(9) Uani 1 1 d . . . . .
C43 C 1.4219(4) -0.0697(4) 0.3052(2) 0.0378(11) Uani 1 1 d . . . . .
H43 H 1.442167 -0.133490 0.280560 0.045 Uiso 1 1 calc R . . . .
C31 C 0.9269(6) -0.2097(6) 0.1043(3) 0.0701(18) Uani 1 1 d . . . . .
H31A H 1.006167 -0.285081 0.108223 0.105 Uiso 1 1 calc GR . . . .
H31B H 0.936834 -0.158387 0.066556 0.105 Uiso 1 1 calc GR . . . .
H31C H 0.846602 -0.228035 0.101886 0.105 Uiso 1 1 calc GR . . . .
C49 C 0.9517(5) 0.4493(4) 0.3455(3) 0.0482(13) Uani 1 1 d . . . . .
C34 C 1.1544(5) -0.1515(4) 0.1292(2) 0.0415(11) Uani 1 1 d . . . . .
H34 H 1.150277 -0.193184 0.096271 0.050 Uiso 1 1 calc R . . . .
C35 C 1.2748(5) -0.1282(4) 0.1331(2) 0.0395(11) Uani 1 1 d . . . . .
C2 C 0.7802(4) 0.3181(4) 0.1538(2) 0.0351(10) Uani 1 1 d . . . . .
C29 C 1.0432(5) -0.1176(4) 0.1702(2) 0.0360(10) Uani 1 1 d . . . . .
C28 C 1.0517(4) -0.0546(4) 0.22018(19) 0.0306(9) Uani 1 1 d . . . . .
C1 C 0.8245(4) 0.2613(4) 0.2152(2) 0.0309(9) Uani 1 1 d . . . . .
C40 C 1.2827(4) -0.0729(4) 0.1837(2) 0.0357(10) Uani 1 1 d . . . . .
H40 H 1.361163 -0.057445 0.188134 0.043 Uiso 1 1 calc R . . . .
C36 C 1.3878(5) -0.1625(5) 0.0823(2) 0.0519(14) Uani 1 1 d . . . . .
C22 C 1.0799(5) -0.2412(4) 0.4094(2) 0.0417(11) Uani 1 1 d . . . . .
C47 C 1.2584(4) 0.1031(4) 0.35285(19) 0.0294(9) Uani 1 1 d . . . . .
C3 C 0.8809(5) 0.3435(5) 0.1028(2) 0.0414(11) Uani 1 1 d . . . . .
C50 C 0.8311(6) 0.4788(5) 0.3147(3) 0.0667(16) Uani 1 1 d . . . . .
H50 H 0.831444 0.439299 0.280036 0.080 Uiso 1 1 calc R . . . .
C48 C 1.0808(5) 0.3496(4) 0.3253(2) 0.0448(12) Uani 1 1 d . . . . .
H48A H 1.160136 0.364681 0.335559 0.054 Uiso 1 1 calc R . . . .
H48B H 1.082522 0.348515 0.279945 0.054 Uiso 1 1 calc R . . . .
C23 C 1.1379(6) -0.2989(4) 0.4663(3) 0.0510(13) Uani 1 1 d . . . . .
H23 H 1.086713 -0.280421 0.503690 0.061 Uiso 1 1 calc R . . . .
C27 C 1.1568(6) -0.2700(5) 0.3551(3) 0.0620(16) Uani 1 1 d . . . . .
H27 H 1.118799 -0.233198 0.316103 0.074 Uiso 1 1 calc R . . . .
C4 C 0.8118(6) 0.4055(6) 0.0407(2) 0.0693(18) Uani 1 1 d . . . . .
H4A H 0.735959 0.480240 0.047803 0.104 Uiso 1 1 calc GR . . . .
H4B H 0.779131 0.350979 0.023935 0.104 Uiso 1 1 calc GR . . . .
H4C H 0.876474 0.424502 0.011123 0.104 Uiso 1 1 calc GR . . . .
C24 C 1.2710(7) -0.3839(5) 0.4689(3) 0.0647(17) Uani 1 1 d . . . . .
H24 H 1.308079 -0.424703 0.507533 0.078 Uiso 1 1 calc R . . . .
C5 C 0.9406(6) 0.4279(6) 0.1253(3) 0.0680(17) Uani 1 1 d . . . . .
H5A H 1.006707 0.440601 0.094361 0.102 Uiso 1 1 calc GR . . . .
H5B H 0.984298 0.390806 0.164744 0.102 Uiso 1 1 calc GR . . . .
H5C H 0.868495 0.505718 0.130936 0.102 Uiso 1 1 calc GR . . . .
C6 C 0.9959(6) 0.2224(6) 0.0893(3) 0.0658(17) Uani 1 1 d . . . . .
H6A H 1.057105 0.239160 0.056807 0.099 Uiso 1 1 calc GR . . . .
H6B H 0.957324 0.169162 0.075427 0.099 Uiso 1 1 calc GR . . . .
H6C H 1.045573 0.182826 0.127078 0.099 Uiso 1 1 calc GR . . . .
C25 C 1.3466(7) -0.4072(5) 0.4150(4) 0.0731(19) Uani 1 1 d . . . . .
H25 H 1.437999 -0.460596 0.416938 0.088 Uiso 1 1 calc R . . . .
C32 C 0.8873(7) -0.2219(6) 0.2204(3) 0.0701(18) Uani 1 1 d . . . . .
H32A H 0.869892 -0.178330 0.256759 0.105 Uiso 1 1 calc GR . . . .
H32B H 0.966586 -0.296772 0.227158 0.105 Uiso 1 1 calc GR . . . .
H32C H 0.809433 -0.241347 0.214075 0.105 Uiso 1 1 calc GR . . . .
C33 C 0.7903(6) -0.0203(6) 0.1531(3) 0.0681(17) Uani 1 1 d . . . . .
H33A H 0.709776 -0.036429 0.147601 0.102 Uiso 1 1 calc GR . . . .
H33B H 0.806609 0.029882 0.116253 0.102 Uiso 1 1 calc GR . . . .
H33C H 0.777080 0.022269 0.189511 0.102 Uiso 1 1 calc GR . . . .
C12 C 0.3680(6) 0.2331(6) 0.1930(3) 0.0695(18) Uani 1 1 d . . . . .
H12A H 0.274129 0.250421 0.184730 0.104 Uiso 1 1 calc GR . . . .
H12B H 0.382173 0.211301 0.237586 0.104 Uiso 1 1 calc GR . . . .
H12C H 0.426731 0.165825 0.170928 0.104 Uiso 1 1 calc GR . . . .
C54 C 0.9505(8) 0.5095(6) 0.3961(3) 0.0737(19) Uani 1 1 d . . . . .
H54 H 1.030976 0.491309 0.416920 0.088 Uiso 1 1 calc R . . . .
C11 C 0.3025(5) 0.4549(6) 0.2045(3) 0.0715(18) Uani 1 1 d . . . . .
H11A H 0.319755 0.528446 0.189689 0.107 Uiso 1 1 calc GR . . . .
H11B H 0.316017 0.435010 0.249171 0.107 Uiso 1 1 calc GR . . . .
H11C H 0.209840 0.468093 0.195964 0.107 Uiso 1 1 calc GR . . . .
C10 C 0.3782(6) 0.3781(7) 0.1000(3) 0.079(2) Uani 1 1 d . . . . .
H10A H 0.396677 0.450785 0.084394 0.119 Uiso 1 1 calc GR . . . .
H10B H 0.284746 0.392582 0.092344 0.119 Uiso 1 1 calc GR . . . .
H10C H 0.438279 0.310333 0.078634 0.119 Uiso 1 1 calc GR . . . .
C39 C 1.5022(8) -0.1247(10) 0.0907(4) 0.137(4) Uani 1 1 d . . . . .
H39A H 1.550433 -0.171413 0.127875 0.205 Uiso 1 1 calc GR . . . .
H39B H 1.467015 -0.038427 0.095379 0.205 Uiso 1 1 calc GR . . . .
H39C H 1.563678 -0.139647 0.054458 0.205 Uiso 1 1 calc GR . . . .
C53 C 0.8274(10) 0.5986(6) 0.4163(4) 0.099(3) Uani 1 1 d . . . . .
H53 H 0.825672 0.639330 0.450622 0.119 Uiso 1 1 calc R . . . .
C52 C 0.7110(9) 0.6246(6) 0.3849(5) 0.108(4) Uani 1 1 d . . . . .
H52 H 0.629665 0.683809 0.398248 0.130 Uiso 1 1 calc R . . . .
C38 C 1.4353(9) -0.2959(7) 0.0751(4) 0.114(3) Uani 1 1 d . . . . .
H38A H 1.496553 -0.313175 0.038894 0.170 Uiso 1 1 calc GR . . . .
H38B H 1.357766 -0.316434 0.069640 0.170 Uiso 1 1 calc GR . . . .
H38C H 1.482232 -0.344055 0.112321 0.170 Uiso 1 1 calc GR . . . .
C51 C 0.7100(7) 0.5664(7) 0.3347(4) 0.094(3) Uani 1 1 d . . . . .
H51 H 0.629116 0.585271 0.314051 0.113 Uiso 1 1 calc R . . . .
C26 C 1.2914(7) -0.3539(6) 0.3580(4) 0.075(2) Uani 1 1 d . . . . .
H26 H 1.343510 -0.373566 0.320963 0.091 Uiso 1 1 calc R . . . .
C37 C 1.3286(9) -0.0944(9) 0.0174(3) 0.124(3) Uani 1 1 d . . . . .
H37A H 1.296990 -0.006904 0.018280 0.186 Uiso 1 1 calc GR . . . .
H37B H 1.253393 -0.115775 0.008753 0.186 Uiso 1 1 calc GR . . . .
H37C H 1.398683 -0.118192 -0.015166 0.186 Uiso 1 1 calc GR . . . .

loop_
_atom_site_aniso_label
_atom_site_aniso_U_11
_atom_site_aniso_U_22
_atom_site_aniso_U_33
_atom_site_aniso_U_23
_atom_site_aniso_U_13
_atom_site_aniso_U_12
Ru1 0.02027(18) 0.0340(2) 0.02367(18) -0.00241(13) -0.00165(12) -0.00935(14)
S1 0.0251(5) 0.0327(6) 0.0277(5) 0.0006(4) -0.0046(4) -0.0093(5)
S2 0.0290(5) 0.0351(6) 0.0315(6) -0.0066(5) 0.0014(4) -0.0138(5)
O1 0.0257(15) 0.0460(18) 0.0280(16) 0.0015(13) -0.0017(12) -0.0149(14)
O2 0.0265(15) 0.0429(18) 0.0293(16) -0.0100(13) 0.0005(12) -0.0150(14)
N2 0.0230(17) 0.034(2) 0.0281(18) -0.0039(15) -0.0025(14) -0.0106(15)
N1 0.0236(17) 0.0332(19) 0.0238(18) -0.0002(14) 0.0012(14) -0.0095(15)
C9 0.032(2) 0.059(3) 0.038(3) 0.007(2) -0.012(2) -0.017(2)
C15 0.027(2) 0.033(2) 0.028(2) -0.0069(18) 0.0026(18) -0.0152(19)
C8 0.028(2) 0.037(3) 0.035(2) 0.0044(19) -0.0066(19) -0.010(2)
C46 0.040(3) 0.039(3) 0.042(3) -0.005(2) -0.009(2) -0.017(2)
C7 0.033(2) 0.048(3) 0.025(2) 0.008(2) -0.0069(19) -0.013(2)
C17 0.030(2) 0.036(3) 0.043(3) -0.008(2) 0.003(2) -0.008(2)
C41 0.028(2) 0.029(2) 0.024(2) -0.0030(17) -0.0046(17) -0.0082(18)
C30 0.043(3) 0.055(3) 0.043(3) -0.014(2) -0.002(2) -0.027(3)
C42 0.027(2) 0.037(2) 0.024(2) 0.0030(18) -0.0028(17) -0.0145(19)
C13 0.024(2) 0.041(2) 0.026(2) 0.0015(18) 0.0011(17) -0.0125(19)
C20 0.028(2) 0.028(2) 0.022(2) 0.0004(16) -0.0040(17) -0.0105(18)
C21 0.043(3) 0.034(3) 0.056(3) -0.001(2) 0.002(2) -0.017(2)
C45 0.036(3) 0.051(3) 0.058(3) 0.001(3) -0.017(2) -0.023(2)
C19 0.041(3) 0.041(3) 0.024(2) -0.0002(19) -0.0031(19) -0.014(2)
C44 0.026(2) 0.047(3) 0.051(3) 0.004(2) -0.007(2) -0.009(2)
C18 0.044(3) 0.047(3) 0.028(2) -0.005(2) 0.010(2) -0.015(2)
C16 0.031(2) 0.029(2) 0.033(2) -0.0023(18) -0.0017(19) -0.0090(19)
C14 0.026(2) 0.029(2) 0.027(2) 0.0016(17) -0.0026(17) -0.0097(18)
C43 0.030(2) 0.038(3) 0.041(3) -0.005(2) -0.002(2) -0.008(2)
C31 0.065(4) 0.100(5) 0.072(4) -0.041(4) 0.001(3) -0.050(4)
C49 0.050(3) 0.031(3) 0.063(3) -0.006(2) 0.014(3) -0.016(2)
C34 0.047(3) 0.051(3) 0.032(2) -0.014(2) 0.002(2) -0.021(2)
C35 0.039(3) 0.047(3) 0.036(3) -0.012(2) 0.004(2) -0.018(2)
C2 0.033(2) 0.039(3) 0.030(2) 0.0045(19) -0.0037(19) -0.013(2)
C29 0.036(2) 0.042(3) 0.033(2) -0.007(2) -0.004(2) -0.017(2)
C28 0.029(2) 0.036(2) 0.026(2) -0.0026(18) -0.0028(18) -0.012(2)
C1 0.025(2) 0.032(2) 0.033(2) 0.0024(18) -0.0035(18) -0.0089(19)
C40 0.030(2) 0.041(3) 0.037(3) -0.006(2) 0.0014(19) -0.014(2)
C36 0.045(3) 0.070(4) 0.043(3) -0.021(3) 0.017(2) -0.023(3)
C22 0.046(3) 0.026(2) 0.052(3) -0.002(2) -0.001(2) -0.013(2)
C47 0.027(2) 0.032(2) 0.031(2) 0.0024(18) -0.0041(18) -0.0136(19)
C3 0.033(2) 0.055(3) 0.031(2) 0.010(2) -0.004(2) -0.016(2)
C50 0.055(4) 0.054(4) 0.084(5) -0.003(3) -0.001(3) -0.016(3)
C48 0.048(3) 0.035(3) 0.053(3) -0.003(2) 0.010(2) -0.020(2)
C23 0.062(4) 0.033(3) 0.055(3) -0.003(2) -0.004(3) -0.015(3)
C27 0.072(4) 0.045(3) 0.050(3) 0.001(3) 0.005(3) -0.006(3)
C4 0.054(4) 0.110(5) 0.036(3) 0.022(3) -0.001(3) -0.034(4)
C24 0.071(4) 0.041(3) 0.078(4) 0.005(3) -0.030(4) -0.016(3)
C5 0.072(4) 0.086(5) 0.058(4) 0.014(3) 0.001(3) -0.051(4)
C6 0.062(4) 0.081(4) 0.045(3) 0.003(3) 0.015(3) -0.024(3)
C25 0.059(4) 0.032(3) 0.118(6) -0.002(4) -0.008(4) -0.007(3)
C32 0.082(4) 0.082(4) 0.073(4) -0.013(3) 0.010(3) -0.061(4)
C33 0.045(3) 0.087(5) 0.079(4) -0.022(4) -0.019(3) -0.025(3)
C12 0.054(4) 0.083(4) 0.079(4) 0.017(3) -0.023(3) -0.039(3)
C54 0.095(5) 0.058(4) 0.075(5) -0.016(3) 0.012(4) -0.036(4)
C11 0.030(3) 0.080(4) 0.091(5) -0.008(4) -0.005(3) -0.006(3)
C10 0.057(4) 0.146(7) 0.042(3) 0.015(4) -0.022(3) -0.050(4)
C39 0.089(6) 0.263(12) 0.118(7) -0.120(8) 0.068(5) -0.112(7)
C53 0.145(8) 0.048(4) 0.097(6) -0.028(4) 0.052(6) -0.032(5)
C52 0.088(6) 0.042(4) 0.146(9) 0.010(5) 0.048(6) 0.012(4)
C38 0.110(6) 0.092(6) 0.123(7) -0.043(5) 0.063(6) -0.025(5)
C51 0.058(4) 0.063(5) 0.134(8) 0.004(5) 0.012(5) 0.000(4)
C26 0.070(4) 0.053(4) 0.086(5) -0.013(4) 0.026(4) -0.008(3)
C37 0.098(6) 0.185(9) 0.061(5) 0.008(5) 0.022(4) -0.035(6)

loop_
_atom_type_symbol
_atom_type_description
_atom_type_scat_dispersion_real
_atom_type_scat_dispersion_imag
_atom_type_scat_source
C C 0.0033 0.0016 'International Tables Vol C Tables 4.2.6.8 and 6.1.1.4'
H H 0.0000 0.0000 'International Tables Vol C Tables 4.2.6.8 and 6.1.1.4'
N N 0.0061 0.0033 'International Tables Vol C Tables 4.2.6.8 and 6.1.1.4'
O O 0.0106 0.0060 'International Tables Vol C Tables 4.2.6.8 and 6.1.1.4'
S S 0.1246 0.1234 'International Tables Vol C Tables 4.2.6.8 and 6.1.1.4'
Ru Ru -1.2594 0.8363 'International Tables Vol C Tables 4.2.6.8 and 6.1.1.4'

loop_
_geom_angle_atom_site_label_1
_geom_angle_atom_site_label_2
_geom_angle_atom_site_label_3
_geom_angle
_geom_angle_site_symmetry_1
_geom_angle_site_symmetry_3
_geom_angle_publ_flag
S2 Ru1 S1 83.49(4) . . ?
O1 Ru1 S1 164.25(8) . . ?
O1 Ru1 S2 96.81(9) . . ?
O2 Ru1 S1 96.00(9) . . ?
O2 Ru1 S2 164.32(8) . . ?
O2 Ru1 O1 87.92(12) . . ?
N2 Ru1 S1 104.94(10) . . ?
N2 Ru1 S2 83.92(10) . . ?
N2 Ru1 O1 90.73(13) . . ?
N2 Ru1 O2 81.07(13) . . ?
N2 Ru1 N1 168.45(13) . . ?
N1 Ru1 S1 83.73(10) . . ?
N1 Ru1 S2 104.94(11) . . ?
N1 Ru1 O1 80.98(12) . . ?
N1 Ru1 O2 90.55(13) . . ?
C20 S1 Ru1 97.24(13) . . ?
C20 S1 C21 102.1(2) . . ?
C21 S1 Ru1 113.17(17) . . ?
C47 S2 Ru1 97.12(14) . . ?
C47 S2 C48 101.8(2) . . ?
C48 S2 Ru1 112.89(18) . . ?
C1 O1 Ru1 109.0(2) . . ?
C28 O2 Ru1 109.7(2) . . ?
C41 N2 Ru1 110.9(3) . . ?
C41 N2 C42 126.4(3) . . ?
C42 N2 Ru1 122.5(3) . . ?
C15 N1 Ru1 121.9(3) . . ?
C15 N1 C14 127.5(3) . . ?
C14 N1 Ru1 110.3(2) . . ?
C8 C9 C12 109.3(4) . . ?
C8 C9 C11 109.2(4) . . ?
C11 C9 C12 108.2(5) . . ?
C10 C9 C8 113.3(4) . . ?
C10 C9 C12 107.4(5) . . ?
C10 C9 C11 109.4(5) . . ?
N1 C15 C20 117.1(4) . . ?
N1 C15 C16 126.1(4) . . ?
C20 C15 C16 116.9(4) . . ?
C7 C8 C9 122.1(4) . . ?
C13 C8 C9 120.3(4) . . ?
C13 C8 C7 117.6(4) . . ?
C45 C46 C47 120.1(4) . . ?
C2 C7 C8 124.4(4) . . ?
C16 C17 C18 120.4(4) . . ?
N2 C41 C28 113.1(3) . . ?
N2 C41 C40 127.2(4) . . ?
C40 C41 C28 119.7(4) . . ?
C29 C30 C31 111.1(4) . . ?
C32 C30 C31 107.8(4) . . ?
C32 C30 C29 109.7(4) . . ?
C32 C30 C33 109.8(5) . . ?
C33 C30 C31 108.0(4) . . ?
C33 C30 C29 110.3(4) . . ?
N2 C42 C43 126.0(4) . . ?
N2 C42 C47 115.8(4) . . ?
C43 C42 C47 118.2(4) . . ?
C8 C13 C14 120.3(4) . . ?
C15 C20 S1 117.8(3) . . ?
C19 C20 S1 119.9(3) . . ?
C19 C20 C15 122.2(4) . . ?
C22 C21 S1 107.8(3) . . ?
C44 C45 C46 119.7(4) . . ?
C20 C19 C18 119.1(4) . . ?
C43 C44 C45 121.2(4) . . ?
C17 C18 C19 120.4(4) . . ?
C17 C16 C15 121.0(4) . . ?
N1 C14 C1 112.8(3) . . ?
C13 C14 N1 126.1(4) . . ?
C13 C14 C1 121.0(4) . . ?
C44 C43 C42 120.2(4) . . ?
C50 C49 C48 120.2(5) . . ?
C54 C49 C50 119.1(5) . . ?
C54 C49 C48 120.6(6) . . ?
C29 C34 C35 125.2(4) . . ?
C34 C35 C36 120.5(4) . . ?
C40 C35 C34 116.8(4) . . ?
C40 C35 C36 122.7(4) . . ?
C7 C2 C1 116.6(4) . . ?
C7 C2 C3 122.5(4) . . ?
C1 C2 C3 120.9(4) . . ?
C34 C29 C30 122.9(4) . . ?
C34 C29 C28 116.5(4) . . ?
C28 C29 C30 120.6(4) . . ?
O2 C28 C41 117.8(3) . . ?
O2 C28 C29 122.4(4) . . ?
C29 C28 C41 119.7(4) . . ?
O1 C1 C14 118.1(4) . . ?
O1 C1 C2 122.3(4) . . ?
C2 C1 C14 119.6(4) . . ?
C35 C40 C41 121.6(4) . . ?
C35 C36 C37 109.2(5) . . ?
C39 C36 C35 113.9(5) . . ?
C39 C36 C38 112.2(7) . . ?
C39 C36 C37 105.3(6) . . ?
C38 C36 C35 110.8(5) . . ?
C38 C36 C37 104.9(6) . . ?
C23 C22 C21 120.1(5) . . ?
C27 C22 C21 121.2(5) . . ?
C27 C22 C23 118.5(5) . . ?
C46 C47 S2 120.5(3) . . ?
C46 C47 C42 120.5(4) . . ?
C42 C47 S2 118.9(3) . . ?
C4 C3 C2 112.1(4) . . ?
C4 C3 C6 107.1(4) . . ?
C5 C3 C2 109.4(4) . . ?
C5 C3 C4 108.0(4) . . ?
C5 C3 C6 110.0(5) . . ?
C6 C3 C2 110.2(4) . . ?
C51 C50 C49 120.8(7) . . ?
C49 C48 S2 108.4(3) . . ?
C22 C23 C24 120.9(6) . . ?
C22 C27 C26 120.3(6) . . ?
C25 C24 C23 119.6(6) . . ?
C24 C25 C26 120.9(6) . . ?
C49 C54 C53 120.0(7) . . ?
C52 C53 C54 119.1(8) . . ?
C53 C52 C51 121.8(7) . . ?
C52 C51 C50 119.1(8) . . ?
C25 C26 C27 119.7(6) . . ?

loop_
_geom_bond_atom_site_label_1
_geom_bond_atom_site_label_2
_geom_bond_distance
_geom_bond_site_symmetry_2
_geom_bond_publ_flag
Ru1 S1 2.3347(12) . ?
Ru1 S2 2.3311(12) . ?
Ru1 O1 2.013(3) . ?
Ru1 O2 2.014(3) . ?
Ru1 N2 1.969(3) . ?
Ru1 N1 1.971(3) . ?
S1 C20 1.786(4) . ?
S1 C21 1.827(5) . ?
S2 C47 1.780(4) . ?
S2 C48 1.835(5) . ?
O1 C1 1.326(5) . ?
O2 C28 1.327(5) . ?
N2 C41 1.382(5) . ?
N2 C42 1.390(5) . ?
N1 C15 1.379(5) . ?
N1 C14 1.392(5) . ?
C9 C8 1.528(6) . ?
C9 C12 1.534(7) . ?
C9 C11 1.537(7) . ?
C9 C10 1.511(7) . ?
C15 C20 1.402(6) . ?
C15 C16 1.406(6) . ?
C8 C7 1.411(6) . ?
C8 C13 1.380(6) . ?
C46 C45 1.378(6) . ?
C46 C47 1.387(6) . ?
C7 C2 1.385(6) . ?
C17 C18 1.380(6) . ?
C17 C16 1.374(6) . ?
C41 C28 1.424(6) . ?
C41 C40 1.395(6) . ?
C30 C31 1.543(7) . ?
C30 C29 1.537(6) . ?
C30 C32 1.523(7) . ?
C30 C33 1.518(7) . ?
C42 C43 1.400(6) . ?
C42 C47 1.406(6) . ?
C13 C14 1.392(6) . ?
C20 C19 1.377(5) . ?
C21 C22 1.494(6) . ?
C45 C44 1.378(7) . ?
C19 C18 1.380(6) . ?
C44 C43 1.373(6) . ?
C14 C1 1.418(5) . ?
C49 C50 1.385(8) . ?
C49 C48 1.501(6) . ?
C49 C54 1.375(8) . ?
C34 C35 1.413(6) . ?
C34 C29 1.370(6) . ?
C35 C40 1.366(6) . ?
C35 C36 1.519(6) . ?
C2 C1 1.414(6) . ?
C2 C3 1.538(6) . ?
C29 C28 1.414(6) . ?
C36 C39 1.473(8) . ?
C36 C38 1.487(8) . ?
C36 C37 1.550(9) . ?
C22 C23 1.374(7) . ?
C22 C27 1.366(7) . ?
C3 C4 1.520(6) . ?
C3 C5 1.515(7) . ?
C3 C6 1.529(7) . ?
C50 C51 1.383(9) . ?
C23 C24 1.381(8) . ?
C27 C26 1.389(8) . ?
C24 C25 1.344(9) . ?
C25 C26 1.357(9) . ?
C54 C53 1.405(10) . ?
C53 C52 1.359(12) . ?
C52 C51 1.360(12) . ?
